data_7002106
loop_
_publ_author_name
'da Costa, Andr\'e Pontes'
'Sana\'u, Mercedes'
'Peris, Eduardo'
'Royo, Beatriz'

_publ_section_title
;
 Easy preparation of Cp*-functionalized N-heterocyclic carbenes and
 their coordination to rhodium and iridium
;
_journal_issue 35
_journal_name_full 'Dalton Transactions'
_journal_page_first 6960
_journal_paper_doi 10.1039/b901195a
_journal_year 2009
_chemical_formula_sum 'C15 H21 Cl2 Ir N2'
_chemical_formula_weight 492.44
_chemical_name_systematic
;
?
;
_space_group_IT_number 7
_symmetry_cell_setting monoclinic
_symmetry_space_group_name_Hall 'P -2yac'
_symmetry_space_group_name_H-M 'P 1 n 1'
_atom_sites_solution_hydrogens geom
_atom_sites_solution_primary direct
_atom_sites_solution_secondary difmap
_audit_creation_method SHELXL-97
_cell_angle_alpha 90.00
_cell_angle_beta 116.0640(10)
_cell_angle_gamma 90.00
_cell_formula_units_Z 2
_cell_length_a 7.9908(5)
_cell_length_b 13.1311(9)
_cell_length_c 8.6289(6)
_cell_measurement_reflns_used 3700
_cell_measurement_temperature 298(2)
_cell_measurement_theta_max 29.93
_cell_measurement_theta_min 2.90
_cell_volume 813.34(9)
_computing_cell_refinement 'Bruker SMART'
_computing_data_collection 'Bruker SMART'
_computing_data_reduction 'Bruker SAINT'
_computing_molecular_graphics 'Bruker SHELXTL'
_computing_publication_material 'Bruker SHELXTL'
_computing_structure_refinement 'Bruker SHELXTL'
_computing_structure_solution 'Bruker SHELXTL'
_diffrn_ambient_temperature 298(2)
_diffrn_measured_fraction_theta_full 0.998
_diffrn_measured_fraction_theta_max 0.998
_diffrn_radiation_monochromator graphite
_diffrn_radiation_source 'fine-focus sealed tube'
_diffrn_radiation_type MoK\a
_diffrn_radiation_wavelength 0.71073
_diffrn_reflns_av_R_equivalents 0.0334
_diffrn_reflns_av_sigmaI/netI 0.0533
_diffrn_reflns_limit_h_max 9
_diffrn_reflns_limit_h_min -7
_diffrn_reflns_limit_k_max 16
_diffrn_reflns_limit_k_min -16
_diffrn_reflns_limit_l_max 8
_diffrn_reflns_limit_l_min -10
_diffrn_reflns_number 4917
_diffrn_reflns_theta_full 26.37
_diffrn_reflns_theta_max 26.37
_diffrn_reflns_theta_min 1.55
_exptl_absorpt_coefficient_mu 8.528
_exptl_absorpt_correction_T_max 0.1298
_exptl_absorpt_correction_T_min 0.1050
_exptl_absorpt_correction_type refdelf
_exptl_absorpt_process_details
;
Parkin S,Moezzi B & Hope H, (1995) J. Appl. Cryst. 28, 53-56
Cubic fit to sin(theta)/lambda - 24 parameters
;
_exptl_crystal_colour orange
_exptl_crystal_density_diffrn 2.011
_exptl_crystal_density_method 'not measured'
_exptl_crystal_description fiber
_exptl_crystal_F_000 472
_exptl_crystal_size_max 0.531
_exptl_crystal_size_mid 0.14
_exptl_crystal_size_min 0.06
_refine_diff_density_max 2.107
_refine_diff_density_min -1.129
_refine_diff_density_rms 0.157
_refine_ls_abs_structure_details 'Flack H D (1983), Acta Cryst. A39, 876-881'
_refine_ls_abs_structure_Flack 0.06(3)
_refine_ls_extinction_method none
_refine_ls_goodness_of_fit_ref 1.248
_refine_ls_hydrogen_treatment constr
_refine_ls_matrix_type full
_refine_ls_number_parameters 176
_refine_ls_number_reflns 2241
_refine_ls_number_restraints 3
_refine_ls_restrained_S_all 1.248
_refine_ls_R_factor_all 0.0335
_refine_ls_R_factor_gt 0.0308
_refine_ls_shift/su_max 0.001
_refine_ls_shift/su_mean 0.000
_refine_ls_structure_factor_coef Fsqd
_refine_ls_weighting_details 'calc w=1/[\s^2^(Fo^2^)+(0.0073P)^2^+1.1732P] where P=(Fo^2^+2Fc^2^)/3'
_refine_ls_weighting_scheme calc
_refine_ls_wR_factor_gt 0.0777
_refine_ls_wR_factor_ref 0.0790
_reflns_number_gt 2119
_reflns_number_total 2241
_reflns_threshold_expression >2sigma(I)
_cod_data_source_file b901195a.txt
_cod_data_source_block str1000/Compound5
_cod_original_sg_symbol_H-M Pn
_cod_database_code 7002106

loop_
_symmetry_equiv_pos_as_xyz
'x, y, z'
'x+1/2, -y, z+1/2'

loop_
_atom_site_label
_atom_site_type_symbol
_atom_site_fract_x
_atom_site_fract_y
_atom_site_fract_z
_atom_site_U_iso_or_equiv
_atom_site_adp_type
_atom_site_occupancy
_atom_site_symmetry_multiplicity
_atom_site_calc_flag
_atom_site_refinement_flags
_atom_site_disorder_assembly
_atom_site_disorder_group
Ir1 Ir 0.70824(15) 0.240136(19) 0.49534(15) 0.02978(12) Uani 1 1 d . . .
Cl1 Cl 0.4234(5) 0.1914(3) 0.2525(5) 0.0638(10) Uani 1 1 d . . .
C1 C 0.7894(15) 0.3277(8) 0.3449(14) 0.041(2) Uani 1 1 d . . .
N1 N 0.9692(14) 0.3276(8) 0.3626(13) 0.049(2) Uani 1 1 d . . .
Cl2 Cl 0.5634(6) 0.3874(3) 0.5499(5) 0.0647(9) Uani 1 1 d . . .
N2 N 0.7010(15) 0.3971(8) 0.2244(14) 0.053(3) Uani 1 1 d . . .
C2 C 0.501(2) 0.4254(13) 0.149(2) 0.086(6) Uani 1 1 d . . .
H2A H 0.4410 0.3882 0.2069 0.129 Uiso 1 1 calc R . .
H2B H 0.4426 0.4093 0.0287 0.129 Uiso 1 1 calc R . .
H2C H 0.4897 0.4971 0.1645 0.129 Uiso 1 1 calc R . .
C3 C 0.822(2) 0.4399(11) 0.1678(19) 0.068(4) Uani 1 1 d . . .
H3A H 0.7918 0.4895 0.0828 0.081 Uiso 1 1 calc R . .
C4 C 0.986(2) 0.3987(10) 0.2544(18) 0.060(3) Uani 1 1 d . . .
H4A H 1.0942 0.4148 0.2443 0.073 Uiso 1 1 calc R . .
C5 C 1.094(5) 0.2484(14) 0.443(3) 0.115(9) Uiso 1 1 d D . .
H5A H 1.0592 0.1935 0.3594 0.138 Uiso 1 1 calc R . .
H5B H 1.2148 0.2724 0.4572 0.138 Uiso 1 1 calc R . .
C6 C 1.123(3) 0.204(2) 0.597(3) 0.115(7) Uiso 1 1 d D . .
H6A H 1.1923 0.2526 0.6876 0.139 Uiso 1 1 calc R . .
H6B H 1.2036 0.1458 0.6136 0.139 Uiso 1 1 calc R . .
C11 C 0.8323(18) 0.0922(9) 0.5425(15) 0.047(3) Uani 1 1 d . . .
C12 C 0.7135(17) 0.0923(8) 0.6317(14) 0.044(3) Uani 1 1 d . . .
C13 C 0.7718(15) 0.1706(9) 0.7525(13) 0.042(2) Uani 1 1 d . . .
C14 C 0.929(2) 0.2240(11) 0.7488(19) 0.050(3) Uani 1 1 d . . .
C15 C 0.9701(17) 0.1719(11) 0.6212(18) 0.054(3) Uani 1 1 d . . .
C16 C 0.827(3) 0.0145(17) 0.417(3) 0.082(6) Uani 1 1 d . . .
H16A H 0.8940 -0.0448 0.4776 0.124 Uiso 1 1 calc R . .
H16B H 0.8826 0.0413 0.3475 0.124 Uiso 1 1 calc R . .
H16C H 0.6995 -0.0037 0.3446 0.124 Uiso 1 1 calc R . .
C17 C 0.560(2) 0.0198(16) 0.5900(19) 0.056(4) Uani 1 1 d . . .
H17A H 0.4931 0.0361 0.6558 0.084 Uiso 1 1 calc R . .
H17B H 0.6096 -0.0480 0.6179 0.084 Uiso 1 1 calc R . .
H17C H 0.4775 0.0238 0.4692 0.084 Uiso 1 1 calc R . .
C18 C 0.688(2) 0.1974(12) 0.8747(18) 0.064(4) Uani 1 1 d . . .
H18A H 0.5808 0.1555 0.8497 0.096 Uiso 1 1 calc R . .
H18B H 0.6517 0.2678 0.8603 0.096 Uiso 1 1 calc R . .
H18C H 0.7787 0.1859 0.9915 0.096 Uiso 1 1 calc R . .
C19 C 1.033(3) 0.3069(16) 0.871(2) 0.096(6) Uani 1 1 d . . .
H19A H 1.1189 0.2777 0.9791 0.144 Uiso 1 1 calc R . .
H19B H 0.9473 0.3504 0.8898 0.144 Uiso 1 1 calc R . .
H19C H 1.1011 0.3461 0.8236 0.144 Uiso 1 1 calc R . .

loop_
_atom_site_aniso_label
_atom_site_aniso_U_11
_atom_site_aniso_U_22
_atom_site_aniso_U_33
_atom_site_aniso_U_23
_atom_site_aniso_U_13
_atom_site_aniso_U_12
Ir1 0.02209(17) 0.03396(17) 0.03548(18) -0.0011(5) 0.01465(12) 0.0002(5)
Cl1 0.0421(19) 0.059(2) 0.062(2) 0.0073(17) -0.0037(16) -0.0145(16)
C1 0.029(5) 0.047(6) 0.039(6) -0.004(4) 0.008(4) -0.009(4)
N1 0.042(5) 0.058(6) 0.061(6) 0.007(5) 0.035(5) 0.001(4)
Cl2 0.065(2) 0.0607(19) 0.081(2) -0.0011(17) 0.0441(18) 0.0254(16)
N2 0.045(6) 0.052(6) 0.058(6) 0.015(5) 0.018(5) -0.001(5)
C2 0.059(10) 0.088(11) 0.092(12) 0.047(10) 0.015(9) 0.003(8)
C3 0.082(11) 0.068(8) 0.062(8) 0.004(7) 0.039(8) -0.030(8)
C4 0.069(10) 0.068(8) 0.061(8) 0.001(6) 0.044(7) -0.017(7)
C11 0.057(8) 0.044(6) 0.054(7) 0.009(5) 0.037(6) 0.017(5)
C12 0.047(7) 0.039(5) 0.044(6) 0.013(4) 0.018(5) 0.010(5)
C13 0.035(6) 0.058(6) 0.034(6) 0.006(5) 0.016(5) 0.008(5)
C14 0.028(7) 0.059(8) 0.053(8) 0.012(6) 0.009(6) 0.009(6)
C15 0.030(6) 0.083(9) 0.055(8) 0.023(7) 0.025(6) 0.024(6)
C16 0.141(18) 0.048(10) 0.095(13) 0.001(9) 0.086(13) 0.014(11)
C17 0.067(9) 0.052(9) 0.057(9) 0.008(7) 0.036(7) -0.003(7)
C18 0.071(10) 0.083(10) 0.045(7) -0.004(6) 0.032(7) -0.001(8)
C19 0.085(14) 0.121(15) 0.050(8) -0.006(9) 0.001(8) -0.046(12)

loop_
_atom_type_symbol
_atom_type_description
_atom_type_scat_dispersion_real
_atom_type_scat_dispersion_imag
_atom_type_scat_source
C C 0.0033 0.0016 'International Tables Vol C Tables 4.2.6.8 and 6.1.1.4'
H H 0.0000 0.0000 'International Tables Vol C Tables 4.2.6.8 and 6.1.1.4'
N N 0.0061 0.0033 'International Tables Vol C Tables 4.2.6.8 and 6.1.1.4'
Cl Cl 0.1484 0.1585 'International Tables Vol C Tables 4.2.6.8 and 6.1.1.4'
Ir Ir -1.4442 7.9887 'International Tables Vol C Tables 4.2.6.8 and 6.1.1.4'

loop_
_geom_angle_atom_site_label_1
_geom_angle_atom_site_label_2
_geom_angle_atom_site_label_3
_geom_angle
_geom_angle_site_symmetry_1
_geom_angle_site_symmetry_3
_geom_angle_publ_flag
C1 Ir1 C15 92.7(5) . . ?
C1 Ir1 C14 111.0(5) . . ?
C15 Ir1 C14 40.2(5) . . ?
C1 Ir1 C11 112.5(5) . . ?
C15 Ir1 C11 40.2(5) . . ?
C14 Ir1 C11 67.0(5) . . ?
C1 Ir1 C13 149.5(4) . . ?
C15 Ir1 C13 64.6(4) . . ?
C14 Ir1 C13 38.6(5) . . ?
C11 Ir1 C13 63.7(4) . . ?
C1 Ir1 C12 151.2(5) . . ?
C15 Ir1 C12 64.9(5) . . ?
C14 Ir1 C12 64.1(5) . . ?
C11 Ir1 C12 38.7(4) . . ?
C13 Ir1 C12 36.0(4) . . ?
C1 Ir1 Cl2 89.2(3) . . ?
C15 Ir1 Cl2 134.6(5) . . ?
C14 Ir1 Cl2 97.5(5) . . ?
C11 Ir1 Cl2 156.5(4) . . ?
C13 Ir1 Cl2 93.0(3) . . ?
C12 Ir1 Cl2 119.3(4) . . ?
C1 Ir1 Cl1 92.3(3) . . ?
C15 Ir1 Cl1 133.4(5) . . ?
C14 Ir1 Cl1 155.0(4) . . ?
C11 Ir1 Cl1 96.1(4) . . ?
C13 Ir1 Cl1 118.0(3) . . ?
C12 Ir1 Cl1 91.1(3) . . ?
Cl2 Ir1 Cl1 91.82(16) . . ?
N2 C1 N1 104.9(10) . . ?
N2 C1 Ir1 132.5(9) . . ?
N1 C1 Ir1 122.5(8) . . ?
C4 N1 C1 109.6(11) . . ?
C4 N1 C5 125.7(16) . . ?
C1 N1 C5 122.6(16) . . ?
C1 N2 C3 110.1(12) . . ?
C1 N2 C2 127.8(11) . . ?
C3 N2 C2 122.1(12) . . ?
C4 C3 N2 108.2(12) . . ?
C3 C4 N1 107.3(12) . . ?
C6 C5 N1 125(3) . . ?
C5 C6 C15 119(2) . . ?
C15 C11 C12 106.7(10) . . ?
C15 C11 C16 127.9(13) . . ?
C12 C11 C16 124.7(13) . . ?
C15 C11 Ir1 68.1(6) . . ?
C12 C11 Ir1 75.2(6) . . ?
C16 C11 Ir1 128.9(11) . . ?
C13 C12 C11 108.3(11) . . ?
C13 C12 C17 129.2(12) . . ?
C11 C12 C17 122.4(12) . . ?
C13 C12 Ir1 71.3(6) . . ?
C11 C12 Ir1 66.1(6) . . ?
C17 C12 Ir1 127.4(9) . . ?
C12 C13 C14 110.4(11) . . ?
C12 C13 C18 126.0(12) . . ?
C14 C13 C18 123.6(12) . . ?
C12 C13 Ir1 72.7(6) . . ?
C14 C13 Ir1 66.6(7) . . ?
C18 C13 Ir1 128.1(9) . . ?
C13 C14 C15 106.0(12) . . ?
C13 C14 C19 123.9(15) . . ?
C15 C14 C19 129.7(16) . . ?
C13 C14 Ir1 74.8(7) . . ?
C15 C14 Ir1 68.3(7) . . ?
C19 C14 Ir1 127.4(12) . . ?
C6 C15 C14 118.5(17) . . ?
C6 C15 C11 133.1(17) . . ?
C14 C15 C11 108.4(11) . . ?
C6 C15 Ir1 122.3(12) . . ?
C14 C15 Ir1 71.5(7) . . ?
C11 C15 Ir1 71.7(6) . . ?

loop_
_geom_bond_atom_site_label_1
_geom_bond_atom_site_label_2
_geom_bond_distance
_geom_bond_site_symmetry_2
_geom_bond_publ_flag
Ir1 C1 2.041(12) . ?
Ir1 C15 2.089(11) . ?
Ir1 C14 2.133(13) . ?
Ir1 C11 2.137(11) . ?
Ir1 C13 2.242(11) . ?
Ir1 C12 2.261(10) . ?
Ir1 Cl2 2.404(3) . ?
Ir1 Cl1 2.406(4) . ?
C1 N2 1.329(14) . ?
C1 N1 1.376(14) . ?
N1 C4 1.369(15) . ?
N1 C5 1.40(3) . ?
N2 C3 1.379(16) . ?
N2 C2 1.485(19) . ?
C3 C4 1.31(2) . ?
C5 C6 1.371(18) . ?
C6 C15 1.40(3) . ?
C11 C15 1.453(19) . ?
C11 C12 1.461(17) . ?
C11 C16 1.47(2) . ?
C12 C13 1.391(16) . ?
C12 C17 1.47(2) . ?
C13 C14 1.450(19) . ?
C13 C18 1.517(17) . ?
C14 C15 1.45(2) . ?
C14 C19 1.49(2) . ?

loop_
_geom_torsion_atom_site_label_1
_geom_torsion_atom_site_label_2
_geom_torsion_atom_site_label_3
_geom_torsion_atom_site_label_4
_geom_torsion
_geom_torsion_site_symmetry_1
_geom_torsion_site_symmetry_2
_geom_torsion_site_symmetry_3
_geom_torsion_site_symmetry_4
_geom_torsion_publ_flag
C15 Ir1 C1 N2 -179.1(12) . . . . ?
C14 Ir1 C1 N2 -142.3(11) . . . . ?
C11 Ir1 C1 N2 144.8(11) . . . . ?
C13 Ir1 C1 N2 -139.2(11) . . . . ?
C12 Ir1 C1 N2 143.6(11) . . . . ?
Cl2 Ir1 C1 N2 -44.5(11) . . . . ?
Cl1 Ir1 C1 N2 47.3(11) . . . . ?
C15 Ir1 C1 N1 -3.4(10) . . . . ?
C14 Ir1 C1 N1 33.4(11) . . . . ?
C11 Ir1 C1 N1 -39.5(10) . . . . ?
C13 Ir1 C1 N1 36.5(15) . . . . ?
C12 Ir1 C1 N1 -40.7(14) . . . . ?
Cl2 Ir1 C1 N1 131.1(9) . . . . ?
Cl1 Ir1 C1 N1 -137.1(9) . . . . ?
N2 C1 N1 C4 1.2(13) . . . . ?
Ir1 C1 N1 C4 -175.5(9) . . . . ?
N2 C1 N1 C5 -163.1(15) . . . . ?
Ir1 C1 N1 C5 20.2(18) . . . . ?
N1 C1 N2 C3 -0.2(14) . . . . ?
Ir1 C1 N2 C3 176.0(9) . . . . ?
N1 C1 N2 C2 177.3(14) . . . . ?
Ir1 C1 N2 C2 -6(2) . . . . ?
C1 N2 C3 C4 -1.0(16) . . . . ?
C2 N2 C3 C4 -178.6(14) . . . . ?
N2 C3 C4 N1 1.7(16) . . . . ?
C1 N1 C4 C3 -1.9(15) . . . . ?
C5 N1 C4 C3 161.9(17) . . . . ?
C4 N1 C5 C6 152(2) . . . . ?
C1 N1 C5 C6 -46(3) . . . . ?
N1 C5 C6 C15 50(4) . . . . ?
C1 Ir1 C11 C15 65.7(8) . . . . ?
C14 Ir1 C11 C15 -38.5(7) . . . . ?
C13 Ir1 C11 C15 -81.0(7) . . . . ?
C12 Ir1 C11 C15 -115.2(10) . . . . ?
Cl2 Ir1 C11 C15 -90.3(11) . . . . ?
Cl1 Ir1 C11 C15 160.7(7) . . . . ?
C1 Ir1 C11 C12 -179.1(6) . . . . ?
C15 Ir1 C11 C12 115.2(10) . . . . ?
C14 Ir1 C11 C12 76.8(8) . . . . ?
C13 Ir1 C11 C12 34.2(6) . . . . ?
Cl2 Ir1 C11 C12 24.9(14) . . . . ?
Cl1 Ir1 C11 C12 -84.1(7) . . . . ?
C1 Ir1 C11 C16 -56.1(15) . . . . ?
C15 Ir1 C11 C16 -121.8(17) . . . . ?
C14 Ir1 C11 C16 -160.3(16) . . . . ?
C13 Ir1 C11 C16 157.2(16) . . . . ?
C12 Ir1 C11 C16 123.0(18) . . . . ?
Cl2 Ir1 C11 C16 147.9(12) . . . . ?
Cl1 Ir1 C11 C16 38.9(15) . . . . ?
C15 C11 C12 C13 2.3(12) . . . . ?
C16 C11 C12 C13 173.8(13) . . . . ?
Ir1 C11 C12 C13 -58.9(8) . . . . ?
C15 C11 C12 C17 -178.4(12) . . . . ?
C16 C11 C12 C17 -7(2) . . . . ?
Ir1 C11 C12 C17 120.4(12) . . . . ?
C15 C11 C12 Ir1 61.2(7) . . . . ?
C16 C11 C12 Ir1 -127.4(14) . . . . ?
C1 Ir1 C12 C13 122.7(9) . . . . ?
C15 Ir1 C12 C13 80.8(8) . . . . ?
C14 Ir1 C12 C13 36.0(8) . . . . ?
C11 Ir1 C12 C13 120.9(10) . . . . ?
Cl2 Ir1 C12 C13 -48.0(8) . . . . ?
Cl1 Ir1 C12 C13 -140.7(7) . . . . ?
C1 Ir1 C12 C11 1.8(12) . . . . ?
C15 Ir1 C12 C11 -40.2(8) . . . . ?
C14 Ir1 C12 C11 -84.9(8) . . . . ?
C13 Ir1 C12 C11 -120.9(10) . . . . ?
Cl2 Ir1 C12 C11 -168.9(6) . . . . ?
Cl1 Ir1 C12 C11 98.4(7) . . . . ?
C1 Ir1 C12 C17 -111.8(13) . . . . ?
C15 Ir1 C12 C17 -153.7(14) . . . . ?
C14 Ir1 C12 C17 161.5(14) . . . . ?
C11 Ir1 C12 C17 -113.5(14) . . . . ?
C13 Ir1 C12 C17 125.6(15) . . . . ?
Cl2 Ir1 C12 C17 77.6(12) . . . . ?
Cl1 Ir1 C12 C17 -15.1(12) . . . . ?
C11 C12 C13 C14 -0.3(13) . . . . ?
C17 C12 C13 C14 -179.5(13) . . . . ?
Ir1 C12 C13 C14 -56.0(8) . . . . ?
C11 C12 C13 C18 -179.4(11) . . . . ?
C17 C12 C13 C18 1(2) . . . . ?
Ir1 C12 C13 C18 124.9(12) . . . . ?
C11 C12 C13 Ir1 55.7(7) . . . . ?
C17 C12 C13 Ir1 -123.4(13) . . . . ?
C1 Ir1 C13 C12 -126.9(10) . . . . ?
C15 Ir1 C13 C12 -81.6(8) . . . . ?
C14 Ir1 C13 C12 -122.1(11) . . . . ?
C11 Ir1 C13 C12 -36.7(7) . . . . ?
Cl2 Ir1 C13 C12 139.6(7) . . . . ?
Cl1 Ir1 C13 C12 45.9(8) . . . . ?
C1 Ir1 C13 C14 -4.7(13) . . . . ?
C15 Ir1 C13 C14 40.5(8) . . . . ?
C11 Ir1 C13 C14 85.4(9) . . . . ?
C12 Ir1 C13 C14 122.1(11) . . . . ?
Cl2 Ir1 C13 C14 -98.3(8) . . . . ?
Cl1 Ir1 C13 C14 168.0(7) . . . . ?
C1 Ir1 C13 C18 110.6(13) . . . . ?
C15 Ir1 C13 C18 155.8(13) . . . . ?
C14 Ir1 C13 C18 115.3(15) . . . . ?
C11 Ir1 C13 C18 -159.3(13) . . . . ?
C12 Ir1 C13 C18 -122.5(14) . . . . ?
Cl2 Ir1 C13 C18 17.0(11) . . . . ?
Cl1 Ir1 C13 C18 -76.7(12) . . . . ?
C12 C13 C14 C15 -1.8(13) . . . . ?
C18 C13 C14 C15 177.3(11) . . . . ?
Ir1 C13 C14 C15 -61.5(8) . . . . ?
C12 C13 C14 C19 -175.3(14) . . . . ?
C18 C13 C14 C19 4(2) . . . . ?
Ir1 C13 C14 C19 125.1(16) . . . . ?
C12 C13 C14 Ir1 59.6(8) . . . . ?
C18 C13 C14 Ir1 -121.3(11) . . . . ?
C1 Ir1 C14 C13 177.4(7) . . . . ?
C15 Ir1 C14 C13 -114.6(11) . . . . ?
C11 Ir1 C14 C13 -76.2(8) . . . . ?
C12 Ir1 C14 C13 -33.6(7) . . . . ?
Cl2 Ir1 C14 C13 85.4(7) . . . . ?
Cl1 Ir1 C14 C13 -25.7(16) . . . . ?
C1 Ir1 C14 C15 -67.9(9) . . . . ?
C11 Ir1 C14 C15 38.5(8) . . . . ?
C13 Ir1 C14 C15 114.6(11) . . . . ?
C12 Ir1 C14 C15 81.0(9) . . . . ?
Cl2 Ir1 C14 C15 -160.0(8) . . . . ?
Cl1 Ir1 C14 C15 88.9(13) . . . . ?
C1 Ir1 C14 C19 56.2(18) . . . . ?
C15 Ir1 C14 C19 124(2) . . . . ?
C11 Ir1 C14 C19 162.6(18) . . . . ?
C13 Ir1 C14 C19 -121(2) . . . . ?
C12 Ir1 C14 C19 -154.9(18) . . . . ?
Cl2 Ir1 C14 C19 -35.9(17) . . . . ?
Cl1 Ir1 C14 C19 -147.0(13) . . . . ?
C5 C6 C15 C14 -113(2) . . . . ?
C5 C6 C15 C11 67(3) . . . . ?
C5 C6 C15 Ir1 -28(3) . . . . ?
C13 C14 C15 C6 -176.7(14) . . . . ?
C19 C14 C15 C6 -4(2) . . . . ?
Ir1 C14 C15 C6 117.4(15) . . . . ?
C13 C14 C15 C11 3.3(13) . . . . ?
C19 C14 C15 C11 176.2(15) . . . . ?
Ir1 C14 C15 C11 -62.6(8) . . . . ?
C13 C14 C15 Ir1 65.9(8) . . . . ?
C19 C14 C15 Ir1 -121.2(17) . . . . ?
C12 C11 C15 C6 176.5(17) . . . . ?
C16 C11 C15 C6 5(3) . . . . ?
Ir1 C11 C15 C6 -117.5(18) . . . . ?
C12 C11 C15 C14 -3.5(13) . . . . ?
C16 C11 C15 C14 -174.6(14) . . . . ?
Ir1 C11 C15 C14 62.5(8) . . . . ?
C12 C11 C15 Ir1 -66.0(7) . . . . ?
C16 C11 C15 Ir1 123.0(15) . . . . ?
C1 Ir1 C15 C6 7.4(17) . . . . ?
C14 Ir1 C15 C6 -113(2) . . . . ?
C11 Ir1 C15 C6 130(2) . . . . ?
C13 Ir1 C15 C6 -151.5(19) . . . . ?
C12 Ir1 C15 C6 168.6(19) . . . . ?
Cl2 Ir1 C15 C6 -84.2(17) . . . . ?
Cl1 Ir1 C15 C6 103.0(17) . . . . ?
C1 Ir1 C15 C14 120.0(8) . . . . ?
C11 Ir1 C15 C14 -117.5(11) . . . . ?
C13 Ir1 C15 C14 -38.9(8) . . . . ?
C12 Ir1 C15 C14 -78.9(8) . . . . ?
Cl2 Ir1 C15 C14 28.4(10) . . . . ?
Cl1 Ir1 C15 C14 -144.4(7) . . . . ?
C1 Ir1 C15 C11 -122.5(7) . . . . ?
C14 Ir1 C15 C11 117.5(11) . . . . ?
C13 Ir1 C15 C11 78.6(7) . . . . ?
C12 Ir1 C15 C11 38.6(7) . . . . ?
Cl2 Ir1 C15 C11 145.9(6) . . . . ?
Cl1 Ir1 C15 C11 -26.9(9) . . . . ?
